data_7132382
loop_
_publ_author_name
'Wacker, Jakoba'
'Lynch, Jennifer R.'
'Banerjee, Sumanta'
'Macdonald, Peter A.'
'Kennedy, Alan R.'
'Sarkar, Biprajit'
'Mulvey, Robert E.'

_publ_section_title
;
 Isolable rubidium and caesium derivatives of common organic carbonyl
 compounds.
;
_journal_issue 1
_journal_name_full 'Chemical communications (Cambridge, England)'
_journal_page_first 91
_journal_page_last 94
_journal_paper_doi 10.1039/d3cc05527b
_journal_volume 60
_journal_year 2023
_chemical_formula_moiety 'C57 H57 O5.25 Rb3'
_chemical_formula_sum 'C57 H57 O5.25 Rb3'
_chemical_formula_weight 1082.43
_chemical_properties_physical Air-sensitive,Moisture-sensitive,Oxygen-sensitive
_space_group_crystal_system monoclinic
_space_group_IT_number 15
_space_group_name_Hall '-C 2yc'
_space_group_name_H-M_alt 'C 1 2/c 1'
_atom_sites_solution_hydrogens mixed
_audit_creation_date 2023-08-21
_audit_creation_method
;
Olex2 1.2
(compiled 2018.05.29 svn.r3508 for OlexSys, GUI svn.r5506)
;
_audit_update_record
;
2023-09-05 deposited with the CCDC.	2023-11-22 downloaded from the CCDC.
;
_cell_angle_alpha 90
_cell_angle_beta 92.424(1)
_cell_angle_gamma 90
_cell_formula_units_Z 8
_cell_length_a 25.4358(3)
_cell_length_b 15.8158(2)
_cell_length_c 26.6220(3)
_cell_measurement_reflns_used 12488
_cell_measurement_temperature 200(2)
_cell_measurement_theta_max 72.6710
_cell_measurement_theta_min 3.2780
_cell_volume 10700.1(2)
_computing_cell_refinement CrysalisPro
_computing_data_collection CrysalisPro
_computing_data_reduction CrysalisPro
_computing_molecular_graphics 'Olex2 (Dolomanov et al., 2009)'
_computing_publication_material 'Olex2 (Dolomanov et al., 2009)'
_computing_structure_refinement 'ShelXL (Sheldrick, 2015)'
_diffrn_ambient_temperature 200.15
_diffrn_measured_fraction_theta_full 0.987
_diffrn_measured_fraction_theta_max 0.974
_diffrn_measurement_device_type 'Rigaku Synergy-i'
_diffrn_measurement_method 'omega scans'
_diffrn_radiation_type CuK\a
_diffrn_radiation_wavelength 1.54184
_diffrn_reflns_av_R_equivalents 0.0388
_diffrn_reflns_av_unetI/netI 0.0484
_diffrn_reflns_Laue_measured_fraction_full 0.987
_diffrn_reflns_Laue_measured_fraction_max 0.974
_diffrn_reflns_limit_h_max 31
_diffrn_reflns_limit_h_min -31
_diffrn_reflns_limit_k_max 17
_diffrn_reflns_limit_k_min -19
_diffrn_reflns_limit_l_max 32
_diffrn_reflns_limit_l_min -33
_diffrn_reflns_number 35064
_diffrn_reflns_point_group_measured_fraction_full 0.987
_diffrn_reflns_point_group_measured_fraction_max 0.974
_diffrn_reflns_theta_full 70.000
_diffrn_reflns_theta_max 73.205
_diffrn_reflns_theta_min 3.291
_diffrn_source 'microsource tube'
_exptl_absorpt_coefficient_mu 3.825
_exptl_absorpt_correction_T_max 0.900
_exptl_absorpt_correction_T_min 0.757
_exptl_absorpt_correction_type gaussian
_exptl_absorpt_process_details
;
CrysAlisPro 1.171.40.67a (Rigaku Oxford Diffraction, 2019)
Numerical absorption correction based on gaussian integration over
			a multifaceted crystal model
Empirical absorption correction using spherical harmonics,
 implemented in SCALE3 ABSPACK scaling algorithm.
;
_exptl_crystal_colour colourless
_exptl_crystal_colour_primary colourless
_exptl_crystal_density_diffrn 1.344
_exptl_crystal_description irregular
_exptl_crystal_F_000 4416
_exptl_crystal_size_max 0.123
_exptl_crystal_size_mid 0.073
_exptl_crystal_size_min 0.062
_refine_diff_density_max 0.887
_refine_diff_density_min -0.785
_refine_diff_density_rms 0.102
_refine_ls_extinction_method none
_refine_ls_goodness_of_fit_ref 1.076
_refine_ls_hydrogen_treatment constr
_refine_ls_matrix_type full
_refine_ls_number_parameters 653
_refine_ls_number_reflns 10480
_refine_ls_number_restraints 112
_refine_ls_restrained_S_all 1.076
_refine_ls_R_factor_all 0.0874
_refine_ls_R_factor_gt 0.0482
_refine_ls_shift/su_max 0.001
_refine_ls_shift/su_mean 0.000
_refine_ls_structure_factor_coef Fsqd
_refine_ls_weighting_details 'w=1/[\s^2^(Fo^2^)+(0.0948P)^2^+11.1797P] where P=(Fo^2^+2Fc^2^)/3'
_refine_ls_weighting_scheme calc
_refine_ls_wR_factor_gt 0.1359
_refine_ls_wR_factor_ref 0.1802
_reflns_Friedel_coverage 0.000
_reflns_number_gt 6670
_reflns_number_total 10480
_reflns_threshold_expression 'I > 2\s(I)'
_cod_data_source_file d3cc05527b2.cif
_cod_data_source_block wit_exp_820_auto
_cod_depositor_comments 'Adding full bibliography for 7132379--7132383.cif.'
_cod_original_sg_symbol_H-M C12/c1
_cod_database_code 7132382
_shelx_shelxl_version_number 2014/7
_shelx_space_group_comment
;
The symmetry employed for this shelxl refinement is uniquely defined
by the following loop, which should always be used as a source of
symmetry information in preference to the above space-group names.
They are only intended as comments.
;
_shelx_estimated_absorpt_t_max 0.797
_shelx_estimated_absorpt_t_min 0.651
_olex2_refinement_description
;
1. Fixed Uiso
 At 1.2 times of:
  All C(H) groups, All C(H,H) groups
2. Shared sites
{O6, C59}
{O7, C61}
3. Restrained distances
 O4-C52 = O4-C49
 1.43 with sigma of 0.01
 C49-C50 = C50-C51 = C51-C52
 1.53 with sigma of 0.01
 O4-C52A = O4-C49A
 1.43 with sigma of 0.01
 C49A-C50A = C50A-C51A = C51A-C52A
 1.53 with sigma of 0.01
 O6-C60 = O6-C57 = O7-C60 = O7-C58
 1.47 with sigma of 0.01
 C58-C57
 1.53 with sigma of 0.01
 C49A-C51A = C49A-C52A = C49-C52 = C50-C52
 2.4 with sigma of 0.02
 C57-C60 = C58-O6 = C57-O7
 2.4 with sigma of 0.02
 C36-H36A = C36-H36B = C20-H20A = C20-H20B = C4-H4A = C4-H4B
 0.95 with sigma of 0.01
4. Rigid bond restraints
 O4, C49, C50, C51, C52
 with sigma for 1-2 distances of 0.01 and sigma for 1-3 distances of 0.01
 O6, C59, C57, C58, C60
 with sigma for 1-2 distances of 0.01 and sigma for 1-3 distances of 0.01
5. Uiso/Uaniso restraints and constraints
O4 \\sim C49 \\sim C50 \\sim C51 \\sim C52: within 1.7A with sigma of 0.02 and
sigma for terminal atoms of 0.02
O6 \\sim C59 \\sim C57 \\sim C58 \\sim C60: within 1.7A with sigma of 0.02 and
sigma for terminal atoms of 0.02
Uanis(C49) = Uanis(C49A)
Uanis(C50) = Uanis(C50A)
Uanis(C51) = Uanis(C51A)
Uanis(C52) = Uanis(C52A)
Uanis(O6) = Uanis(C59)
Uanis(O7) = Uanis(C61)
6. Others
 Sof(C51A)=Sof(H51C)=Sof(H51D)=Sof(C50A)=Sof(H50C)=Sof(H50D)=Sof(C49A)=
 Sof(H49C)=Sof(H49D)=Sof(C52A)=Sof(H52C)=Sof(H52D)=1-FVAR(1)
 Sof(C49)=Sof(H49A)=Sof(H49B)=Sof(C50)=Sof(H50A)=Sof(H50B)=Sof(C51)=Sof(H51A)=
 Sof(H51B)=Sof(C52)=Sof(H52A)=Sof(H52B)=FVAR(1)
 Fixed Sof: O6(0.125) O7(0.125) C59(0.125) H6A(0.125) H6B(0.125) C57(0.25)
 H57A(0.25) H57B(0.25) C58(0.25) H58A(0.25) H58B(0.25) C60(0.25) H60A(0.25)
 H60B(0.25) C61(0.125) H7A(0.125) H7B(0.125)
7.a Fixed occupancy and ADP/Uiso:
 H4A, H4B, H20A, H20B, H36A, H36B
7.b Riding coordinates:
 C59(H6A,H6B), C57(H57A,H57B), C58(H58A,H58B), C60(H60A,H60B), C61(H7A,H7B)
7.c Secondary CH2 refined with riding coordinates:
 C49(H49A,H49B), C50(H50A,H50B), C51(H51A,H51B), C52(H52A,H52B), C53(H53A,
 H53B), C54(H54A,H54B), C55(H55A,H55B), C56(H56A,H56B), C51A(H51C,H51D),
 C50A(H50C,H50D), C49A(H49C,H49D), C52A(H52C,H52D)
7.d Aromatic/amide H refined with riding coordinates:
 C2(H2), C6(H6), C7(H7), C8(H8), C9(H9), C10(H10), C12(H12), C13(H13),
 C14(H14), C15(H15), C16(H16), C18(H18), C22(H22), C23(H23), C24(H24), C25(H25),
  C26(H26), C28(H28), C29(H29), C30(H30), C31(H31), C32(H32), C34(H34),
 C38(H38), C39(H39), C40(H40), C41(H41), C42(H42), C44(H44), C45(H45), C46(H46),
  C47(H47), C48(H48)
;
_olex2_submission_special_instructions 'No special instructions were received'

loop_
_space_group_symop_operation_xyz
'x, y, z'
'-x, y, -z+1/2'
'x+1/2, y+1/2, z'
'-x+1/2, y+1/2, -z+1/2'
'-x, -y, -z'
'x, -y, z-1/2'
'-x+1/2, -y+1/2, -z'
'x+1/2, -y+1/2, z-1/2'

loop_
_atom_site_label
_atom_site_type_symbol
_atom_site_fract_x
_atom_site_fract_y
_atom_site_fract_z
_atom_site_U_iso_or_equiv
_atom_site_adp_type
_atom_site_occupancy
_atom_site_site_symmetry_order
_atom_site_calc_flag
_atom_site_refinement_flags_posn
_atom_site_refinement_flags_adp
_atom_site_refinement_flags_occupancy
_atom_site_disorder_assembly
_atom_site_disorder_group
Rb1 Rb 0.66608(2) 0.77441(3) 0.71977(2) 0.05394(16) Uani 1 1 d . . . . .
Rb2 Rb 0.75839(2) 0.59477(4) 0.79431(2) 0.05695(17) Uani 1 1 d . . . . .
Rb3 Rb 0.73635(2) 0.45074(4) 0.66534(2) 0.06172(18) Uani 1 1 d . . . . .
O1 O 0.73271(16) 0.6298(3) 0.69433(13) 0.0616(10) Uani 1 1 d . . . . .
O2 O 0.80210(14) 0.4450(2) 0.75220(13) 0.0505(8) Uani 1 1 d . . . . .
O3 O 0.71327(14) 0.7600(3) 0.81152(12) 0.0538(9) Uani 1 1 d . . . . .
O4 O 0.6580(3) 0.5066(4) 0.8153(3) 0.123(2) Uani 1 1 d D U . . .
O5 O 0.70778(18) 0.4503(3) 0.55911(16) 0.0729(12) Uani 1 1 d . . . . .
C1 C 0.7250(2) 0.6522(4) 0.64793(19) 0.0530(13) Uani 1 1 d . . . . .
C2 C 0.6774(2) 0.6437(4) 0.62125(19) 0.0557(13) Uani 1 1 d . . . . .
H2 H 0.6767 0.6618 0.5872 0.067 Uiso 1 1 calc R . . . .
C3 C 0.6289(2) 0.6108(4) 0.6388(2) 0.0579(14) Uani 1 1 d . . . . .
C4 C 0.6208(3) 0.5779(5) 0.6847(2) 0.0681(16) Uani 1 1 d D . . . .
H4A H 0.6472(19) 0.569(4) 0.7105(18) 0.082 Uiso 1 1 d D . . . .
H4B H 0.5880(13) 0.552(4) 0.691(3) 0.082 Uiso 1 1 d D . . . .
C5 C 0.7711(2) 0.6874(4) 0.6219(2) 0.0576(14) Uani 1 1 d . . . . .
C6 C 0.7661(3) 0.7354(4) 0.5775(2) 0.0662(16) Uani 1 1 d . . . . .
H6 H 0.7321 0.7472 0.5631 0.079 Uiso 1 1 calc R . . . .
C7 C 0.8096(3) 0.7653(5) 0.5546(3) 0.081(2) Uani 1 1 d . . . . .
H7 H 0.8054 0.7964 0.5242 0.097 Uiso 1 1 calc R . . . .
C8 C 0.8603(3) 0.7505(6) 0.5757(3) 0.094(2) Uani 1 1 d . . . . .
H8 H 0.8905 0.7713 0.5598 0.113 Uiso 1 1 calc R . . . .
C9 C 0.8651(3) 0.7057(6) 0.6193(3) 0.098(3) Uani 1 1 d . . . . .
H9 H 0.8991 0.6958 0.6344 0.118 Uiso 1 1 calc R . . . .
C10 C 0.8215(3) 0.6745(5) 0.6418(3) 0.0781(19) Uani 1 1 d . . . . .
H10 H 0.8262 0.6430 0.6721 0.094 Uiso 1 1 calc R . . . .
C11 C 0.5828(2) 0.6128(4) 0.6011(2) 0.0576(14) Uani 1 1 d . . . . .
C12 C 0.5753(2) 0.6819(5) 0.5689(2) 0.0671(16) Uani 1 1 d . . . . .
H12 H 0.5990 0.7282 0.5714 0.081 Uiso 1 1 calc R . . . .
C13 C 0.5336(3) 0.6843(5) 0.5331(3) 0.0743(18) Uani 1 1 d . . . . .
H13 H 0.5293 0.7320 0.5116 0.089 Uiso 1 1 calc R . . . .
C14 C 0.4990(3) 0.6180(5) 0.5287(3) 0.081(2) Uani 1 1 d . . . . .
H14 H 0.4710 0.6193 0.5039 0.098 Uiso 1 1 calc R . . . .
C15 C 0.5050(3) 0.5495(5) 0.5605(3) 0.082(2) Uani 1 1 d . . . . .
H15 H 0.4809 0.5037 0.5578 0.099 Uiso 1 1 calc R . . . .
C16 C 0.5463(3) 0.5472(4) 0.5966(2) 0.0691(16) Uani 1 1 d . . . . .
H16 H 0.5496 0.5000 0.6185 0.083 Uiso 1 1 calc R . . . .
C17 C 0.8494(2) 0.4691(3) 0.76554(18) 0.0452(11) Uani 1 1 d . . . . .
C18 C 0.8695(2) 0.4714(4) 0.81416(18) 0.0492(12) Uani 1 1 d . . . . .
H18 H 0.9040 0.4939 0.8191 0.059 Uiso 1 1 calc R . . . .
C19 C 0.8437(2) 0.4432(3) 0.85902(18) 0.0493(12) Uani 1 1 d . . . . .
C20 C 0.7939(2) 0.4191(4) 0.8615(2) 0.0563(13) Uani 1 1 d D . . . .
H20A H 0.782(2) 0.392(3) 0.8909(14) 0.068 Uiso 1 1 d D . . . .
H20B H 0.7687(17) 0.418(4) 0.8344(15) 0.068 Uiso 1 1 d D . . . .
C21 C 0.88518(19) 0.4917(4) 0.72393(17) 0.0483(12) Uani 1 1 d . . . . .
C22 C 0.8806(2) 0.4455(4) 0.6794(2) 0.0611(15) Uani 1 1 d . . . . .
H22 H 0.8545 0.4028 0.6755 0.073 Uiso 1 1 calc R . . . .
C23 C 0.9144(3) 0.4618(5) 0.6404(2) 0.081(2) Uani 1 1 d . . . . .
H23 H 0.9114 0.4302 0.6101 0.097 Uiso 1 1 calc R . . . .
C24 C 0.9525(3) 0.5250(5) 0.6465(3) 0.084(2) Uani 1 1 d . . . . .
H24 H 0.9758 0.5365 0.6204 0.101 Uiso 1 1 calc R . . . .
C25 C 0.9562(3) 0.5698(5) 0.6899(3) 0.080(2) Uani 1 1 d . . . . .
H25 H 0.9824 0.6124 0.6939 0.096 Uiso 1 1 calc R . . . .
C26 C 0.9227(2) 0.5549(4) 0.7285(2) 0.0653(16) Uani 1 1 d . . . . .
H26 H 0.9254 0.5881 0.7582 0.078 Uiso 1 1 calc R . . . .
C27 C 0.8774(2) 0.4412(3) 0.90671(18) 0.0499(12) Uani 1 1 d . . . . .
C28 C 0.9298(2) 0.4159(4) 0.9067(2) 0.0571(13) Uani 1 1 d . . . . .
H28 H 0.9448 0.4008 0.8759 0.069 Uiso 1 1 calc R . . . .
C29 C 0.9607(3) 0.4122(4) 0.9513(2) 0.0722(18) Uani 1 1 d . . . . .
H29 H 0.9963 0.3946 0.9506 0.087 Uiso 1 1 calc R . . . .
C30 C 0.9397(3) 0.4339(5) 0.9958(2) 0.079(2) Uani 1 1 d . . . . .
H30 H 0.9607 0.4312 1.0261 0.095 Uiso 1 1 calc R . . . .
C31 C 0.8887(3) 0.4595(6) 0.9965(2) 0.087(2) Uani 1 1 d . . . . .
H31 H 0.8742 0.4750 1.0275 0.105 Uiso 1 1 calc R . . . .
C32 C 0.8573(3) 0.4632(5) 0.9519(2) 0.0702(17) Uani 1 1 d . . . . .
H32 H 0.8218 0.4811 0.9531 0.084 Uiso 1 1 calc R . . . .
C33 C 0.7311(2) 0.7575(3) 0.85724(17) 0.0436(11) Uani 1 1 d . . . . .
C34 C 0.7837(2) 0.7534(3) 0.87124(17) 0.0458(11) Uani 1 1 d . . . . .
H34 H 0.7922 0.7467 0.9061 0.055 Uiso 1 1 calc R . . . .
C35 C 0.8277(2) 0.7582(3) 0.83828(19) 0.0500(12) Uani 1 1 d . . . . .
C36 C 0.8252(2) 0.7733(5) 0.7884(2) 0.0638(16) Uani 1 1 d D . . . .
H36A H 0.7923(13) 0.779(4) 0.771(2) 0.077 Uiso 1 1 d D . . . .
H36B H 0.8568(14) 0.770(4) 0.771(2) 0.077 Uiso 1 1 d D . . . .
C37 C 0.6911(2) 0.7617(3) 0.89660(18) 0.0482(12) Uani 1 1 d . . . . .
C38 C 0.6393(2) 0.7407(4) 0.8834(2) 0.0643(16) Uani 1 1 d . . . . .
H38 H 0.6306 0.7221 0.8502 0.077 Uiso 1 1 calc R . . . .
C39 C 0.5999(3) 0.7464(5) 0.9179(2) 0.077(2) Uani 1 1 d . . . . .
H39 H 0.5649 0.7309 0.9081 0.093 Uiso 1 1 calc R . . . .
C40 C 0.6113(3) 0.7743(5) 0.9662(2) 0.0715(18) Uani 1 1 d . . . . .
H40 H 0.5844 0.7777 0.9898 0.086 Uiso 1 1 calc R . . . .
C41 C 0.6621(3) 0.7970(4) 0.9798(2) 0.0661(16) Uani 1 1 d . . . . .
H41 H 0.6702 0.8169 1.0129 0.079 Uiso 1 1 calc R . . . .
C42 C 0.7017(2) 0.7912(4) 0.94579(19) 0.0568(14) Uani 1 1 d . . . . .
H42 H 0.7366 0.8074 0.9559 0.068 Uiso 1 1 calc R . . . .
C43 C 0.8807(2) 0.7433(4) 0.8627(2) 0.0551(13) Uani 1 1 d . . . . .
C44 C 0.9217(3) 0.8013(5) 0.8558(3) 0.0780(19) Uani 1 1 d . . . . .
H44 H 0.9160 0.8500 0.8354 0.094 Uiso 1 1 calc R . . . .
C45 C 0.9715(3) 0.7862(5) 0.8799(3) 0.087(2) Uani 1 1 d . . . . .
H45 H 0.9989 0.8264 0.8765 0.104 Uiso 1 1 calc R . . . .
C46 C 0.9811(3) 0.7138(5) 0.9082(3) 0.0749(19) Uani 1 1 d . . . . .
H46 H 1.0149 0.7035 0.9235 0.090 Uiso 1 1 calc R . . . .
C47 C 0.9409(2) 0.6578(4) 0.9137(2) 0.0649(16) Uani 1 1 d . . . . .
H47 H 0.9471 0.6078 0.9327 0.078 Uiso 1 1 calc R . . . .
C48 C 0.8913(2) 0.6724(4) 0.8919(2) 0.0553(13) Uani 1 1 d . . . . .
H48 H 0.8639 0.6329 0.8972 0.066 Uiso 1 1 calc R . . . .
C49 C 0.6493(9) 0.4276(14) 0.7905(12) 0.111(4) Uani 0.354(12) 1 d D U P A 1
H49A H 0.6645 0.3801 0.8105 0.133 Uiso 0.354(12) 1 calc R . P A 1
H49B H 0.6642 0.4274 0.7567 0.133 Uiso 0.354(12) 1 calc R . P A 1
C50 C 0.5893(10) 0.423(2) 0.7871(10) 0.135(5) Uani 0.354(12) 1 d D U P A 1
H50A H 0.5754 0.3674 0.7766 0.162 Uiso 0.354(12) 1 calc R . P A 1
H50B H 0.5728 0.4690 0.7664 0.162 Uiso 0.354(12) 1 calc R . P A 1
C51 C 0.5879(13) 0.4394(18) 0.8438(10) 0.130(5) Uani 0.354(12) 1 d D U P A 1
H51A H 0.5513 0.4439 0.8548 0.157 Uiso 0.354(12) 1 calc R . P A 1
H51B H 0.6064 0.3941 0.8632 0.157 Uiso 0.354(12) 1 calc R . P A 1
C52 C 0.6168(10) 0.5234(19) 0.8495(12) 0.141(5) Uani 0.354(12) 1 d D U P A 1
H52A H 0.5945 0.5718 0.8384 0.169 Uiso 0.354(12) 1 calc R . P A 1
H52B H 0.6307 0.5329 0.8843 0.169 Uiso 0.354(12) 1 calc R . P A 1
C53 C 0.6567(3) 0.4296(5) 0.5409(3) 0.081(2) Uani 1 1 d . . . . .
H53A H 0.6303 0.4512 0.5641 0.097 Uiso 1 1 calc R . . . .
H53B H 0.6527 0.3675 0.5382 0.097 Uiso 1 1 calc R . . . .
C54 C 0.6487(3) 0.4698(7) 0.4901(3) 0.108(3) Uani 1 1 d . . . . .
H54A H 0.6273 0.4333 0.4670 0.130 Uiso 1 1 calc R . . . .
H54B H 0.6316 0.5257 0.4925 0.130 Uiso 1 1 calc R . . . .
C55 C 0.7038(4) 0.4781(7) 0.4733(3) 0.107(3) Uani 1 1 d . . . . .
H55A H 0.7157 0.4254 0.4572 0.129 Uiso 1 1 calc R . . . .
H55B H 0.7071 0.5257 0.4495 0.129 Uiso 1 1 calc R . . . .
C56 C 0.7343(3) 0.4947(5) 0.5215(3) 0.085(2) Uani 1 1 d . . . . .
H56A H 0.7709 0.4740 0.5195 0.101 Uiso 1 1 calc R . . . .
H56B H 0.7352 0.5560 0.5289 0.101 Uiso 1 1 calc R . . . .
C51A C 0.5656(5) 0.4774(9) 0.8132(8) 0.130(5) Uani 0.646(12) 1 d D . P A 2
H51C H 0.5441 0.4868 0.7818 0.157 Uiso 0.646(12) 1 calc R . P A 2
H51D H 0.5421 0.4765 0.8419 0.157 Uiso 0.646(12) 1 calc R . P A 2
C50A C 0.5964(5) 0.3949(9) 0.8104(9) 0.135(5) Uani 0.646(12) 1 d D . P A 2
H50C H 0.5834 0.3533 0.8347 0.162 Uiso 0.646(12) 1 calc R . P A 2
H50D H 0.5928 0.3705 0.7762 0.162 Uiso 0.646(12) 1 calc R . P A 2
C49A C 0.6531(5) 0.4174(6) 0.8231(8) 0.111(4) Uani 0.646(12) 1 d D . P A 2
H49C H 0.6624 0.4029 0.8586 0.133 Uiso 0.646(12) 1 calc R . P A 2
H49D H 0.6767 0.3860 0.8012 0.133 Uiso 0.646(12) 1 calc R . P A 2
C52A C 0.6069(5) 0.5451(9) 0.8202(9) 0.141(5) Uani 0.646(12) 1 d D . P A 2
H52C H 0.6013 0.5897 0.7944 0.169 Uiso 0.646(12) 1 calc R . P A 2
H52D H 0.6047 0.5712 0.8538 0.169 Uiso 0.646(12) 1 calc R . P A 2
O6 O 0.5419(7) 0.7429(15) 0.7667(8) 0.071(4) Uani 0.125 1 d D U P B -1
O7 O 0.4488(6) 0.7614(16) 0.7599(9) 0.066(7) Uani 0.125 1 d D . P B -1
C59 C 0.5419(7) 0.7429(15) 0.7667(8) 0.071(4) Uani 0.125 1 d . U P B -1
H6A H 0.5779 0.7610 0.7760 0.085 Uiso 0.125 1 d R . P B -1
H6B H 0.5544 0.6792 0.7463 0.085 Uiso 0.125 1 d R . P B -1
C57 C 0.5300(6) 0.7927(18) 0.7214(8) 0.066(5) Uani 0.25 1 d D U P B -1
H57A H 0.5469 0.7658 0.6926 0.079 Uiso 0.25 1 d R . P B -1
H57B H 0.5428 0.8516 0.7250 0.079 Uiso 0.25 1 d R . P B -1
C58 C 0.4708(6) 0.787(2) 0.7127(7) 0.071(6) Uani 0.25 1 d D U P B -1
H58A H 0.4575 0.8445 0.7038 0.085 Uiso 0.25 1 d R . P B -1
H58B H 0.4607 0.7486 0.6848 0.085 Uiso 0.25 1 d R . P B -1
C60 C 0.4931(10) 0.747(2) 0.7952(6) 0.081(6) Uani 0.25 1 d D U P B -1
H60A H 0.4866 0.6937 0.8137 0.097 Uiso 0.25 1 d R . P B -1
H60B H 0.4942 0.7938 0.8198 0.097 Uiso 0.25 1 d R . P B -1
C61 C 0.4488(6) 0.7614(16) 0.7599(9) 0.066(7) Uani 0.125 1 d . . P B -1
H7A H 0.4300 0.7084 0.7527 0.079 Uiso 0.125 1 d R . P B -1
H7B H 0.4255 0.8048 0.7711 0.079 Uiso 0.125 1 d R . P B -1

loop_
_atom_site_aniso_label
_atom_site_aniso_U_11
_atom_site_aniso_U_22
_atom_site_aniso_U_33
_atom_site_aniso_U_23
_atom_site_aniso_U_13
_atom_site_aniso_U_12
Rb1 0.0681(3) 0.0472(3) 0.0459(3) -0.0036(2) -0.0062(2) 0.0056(3)
Rb2 0.0735(4) 0.0488(3) 0.0483(3) -0.0054(2) 0.0008(2) 0.0067(3)
Rb3 0.0777(4) 0.0492(3) 0.0568(3) -0.0104(2) -0.0157(3) 0.0035(3)
O1 0.075(2) 0.062(2) 0.0475(19) 0.0000(19) -0.0008(17) 0.009(2)
O2 0.054(2) 0.048(2) 0.0486(18) -0.0028(16) -0.0049(15) -0.0041(18)
O3 0.059(2) 0.063(2) 0.0395(16) 0.0006(17) 0.0002(14) 0.0097(19)
O4 0.110(4) 0.111(5) 0.148(5) 0.002(4) 0.018(4) -0.036(4)
O5 0.082(3) 0.078(3) 0.059(2) 0.001(2) 0.002(2) -0.005(3)
C1 0.069(3) 0.045(3) 0.045(3) -0.005(2) 0.001(2) 0.007(3)
C2 0.065(3) 0.060(3) 0.043(2) -0.005(3) 0.005(2) -0.002(3)
C3 0.065(3) 0.051(3) 0.057(3) -0.007(3) 0.004(3) 0.005(3)
C4 0.075(4) 0.071(4) 0.059(3) 0.008(3) 0.006(3) -0.013(4)
C5 0.071(4) 0.052(3) 0.050(3) -0.004(3) 0.007(2) 0.014(3)
C6 0.070(4) 0.074(4) 0.054(3) -0.003(3) 0.001(3) -0.005(3)
C7 0.087(5) 0.091(5) 0.066(4) 0.002(4) 0.009(3) -0.004(4)
C8 0.075(5) 0.111(7) 0.100(6) 0.015(5) 0.028(4) 0.011(5)
C9 0.063(4) 0.117(7) 0.115(6) 0.037(6) 0.010(4) 0.011(4)
C10 0.069(4) 0.082(5) 0.083(4) 0.022(4) 0.003(3) 0.016(4)
C11 0.061(3) 0.051(3) 0.061(3) -0.011(3) 0.004(3) -0.001(3)
C12 0.068(4) 0.069(4) 0.065(3) -0.008(3) 0.004(3) -0.001(3)
C13 0.070(4) 0.076(5) 0.076(4) 0.000(4) 0.000(3) 0.010(4)
C14 0.071(4) 0.094(6) 0.079(4) -0.016(4) -0.003(3) 0.011(4)
C15 0.064(4) 0.092(6) 0.091(5) -0.027(5) 0.005(3) -0.010(4)
C16 0.077(4) 0.060(4) 0.071(4) -0.007(3) 0.007(3) -0.001(3)
C17 0.061(3) 0.030(2) 0.045(2) 0.003(2) -0.001(2) 0.003(2)
C18 0.052(3) 0.055(3) 0.041(2) 0.002(2) 0.004(2) -0.006(3)
C19 0.064(3) 0.046(3) 0.039(2) -0.002(2) 0.003(2) 0.000(3)
C20 0.060(3) 0.060(4) 0.049(3) 0.002(3) 0.001(2) -0.003(3)
C21 0.048(3) 0.056(3) 0.041(2) 0.002(2) 0.0038(19) 0.011(3)
C22 0.072(4) 0.067(4) 0.046(3) 0.001(3) 0.012(2) 0.000(3)
C23 0.102(5) 0.089(5) 0.052(3) 0.007(3) 0.022(3) 0.028(5)
C24 0.079(4) 0.104(6) 0.070(4) 0.032(4) 0.022(3) 0.004(5)
C25 0.076(4) 0.100(6) 0.065(4) 0.031(4) 0.003(3) -0.018(4)
C26 0.068(4) 0.076(4) 0.052(3) 0.016(3) -0.003(3) -0.011(3)
C27 0.062(3) 0.048(3) 0.040(2) 0.003(2) 0.005(2) 0.003(3)
C28 0.070(3) 0.049(3) 0.052(3) -0.001(3) 0.001(2) 0.002(3)
C29 0.077(4) 0.074(4) 0.064(4) 0.015(3) -0.015(3) 0.011(4)
C30 0.086(5) 0.096(5) 0.054(3) 0.015(4) -0.019(3) -0.002(4)
C31 0.098(5) 0.125(7) 0.039(3) 0.000(4) 0.000(3) 0.002(5)
C32 0.078(4) 0.087(5) 0.046(3) 0.000(3) 0.004(3) 0.007(4)
C33 0.059(3) 0.030(2) 0.043(2) -0.001(2) 0.003(2) 0.005(2)
C34 0.059(3) 0.041(3) 0.037(2) 0.000(2) 0.004(2) 0.000(2)
C35 0.054(3) 0.045(3) 0.051(3) -0.001(2) 0.004(2) -0.002(3)
C36 0.062(3) 0.078(4) 0.052(3) 0.008(3) 0.011(2) -0.004(4)
C37 0.058(3) 0.044(3) 0.044(2) 0.007(2) 0.003(2) -0.003(2)
C38 0.065(3) 0.076(4) 0.052(3) -0.001(3) 0.001(2) -0.006(3)
C39 0.055(3) 0.111(6) 0.067(4) 0.006(4) 0.013(3) -0.009(4)
C40 0.067(4) 0.089(5) 0.060(3) 0.012(4) 0.015(3) 0.002(4)
C41 0.082(4) 0.071(4) 0.047(3) -0.002(3) 0.013(3) 0.001(4)
C42 0.062(3) 0.064(4) 0.044(3) -0.002(3) 0.004(2) 0.001(3)
C43 0.056(3) 0.056(3) 0.053(3) -0.009(3) 0.011(2) -0.004(3)
C44 0.063(4) 0.068(4) 0.104(5) 0.013(4) 0.009(3) -0.009(4)
C45 0.058(4) 0.088(6) 0.115(6) 0.000(5) 0.002(4) -0.019(4)
C46 0.054(3) 0.090(5) 0.080(4) -0.010(4) 0.002(3) -0.003(4)
C47 0.060(3) 0.070(4) 0.065(3) -0.004(3) 0.008(3) 0.013(3)
C48 0.060(3) 0.050(3) 0.057(3) -0.001(3) 0.010(2) 0.006(3)
C49 0.093(6) 0.098(7) 0.144(11) -0.018(8) 0.014(8) -0.015(6)
C50 0.109(7) 0.116(11) 0.181(12) -0.020(9) 0.018(9) -0.023(8)
C51 0.103(9) 0.117(10) 0.175(12) -0.009(9) 0.044(8) -0.009(7)
C52 0.154(10) 0.112(9) 0.159(12) -0.026(9) 0.035(9) -0.001(8)
C53 0.071(4) 0.092(5) 0.081(4) 0.004(4) 0.019(3) 0.001(4)
C54 0.091(6) 0.128(8) 0.104(6) 0.029(6) -0.021(5) -0.013(6)
C55 0.127(7) 0.128(8) 0.067(4) 0.016(5) 0.008(4) -0.024(6)
C56 0.086(5) 0.089(5) 0.079(4) 0.007(4) 0.008(4) -0.018(4)
C51A 0.103(9) 0.117(10) 0.175(12) -0.009(9) 0.044(8) -0.009(7)
C50A 0.109(7) 0.116(11) 0.181(12) -0.020(9) 0.018(9) -0.023(8)
C49A 0.093(6) 0.098(7) 0.144(11) -0.018(8) 0.014(8) -0.015(6)
C52A 0.154(10) 0.112(9) 0.159(12) -0.026(9) 0.035(9) -0.001(8)
O6 0.050(8) 0.106(12) 0.055(8) 0.016(8) -0.019(6) -0.004(9)
O7 0.024(8) 0.087(16) 0.089(16) 0.038(14) 0.025(9) 0.014(9)
C59 0.050(8) 0.106(12) 0.055(8) 0.016(8) -0.019(6) -0.004(9)
C57 0.035(8) 0.107(14) 0.055(9) 0.030(9) -0.011(7) -0.018(10)
C58 0.019(7) 0.138(19) 0.056(10) 0.045(12) 0.015(6) 0.006(11)
C60 0.083(12) 0.115(16) 0.044(9) 0.003(11) 0.010(8) -0.004(13)
C61 0.024(8) 0.087(16) 0.089(16) 0.038(14) 0.025(9) 0.014(9)

loop_
_atom_type_symbol
_atom_type_description
_atom_type_scat_dispersion_real
_atom_type_scat_dispersion_imag
_atom_type_scat_source
Rb Rb -0.4688 1.6079 'International Tables Vol C Tables 4.2.6.8 and 6.1.1.4'
O O 0.0492 0.0322 'International Tables Vol C Tables 4.2.6.8 and 6.1.1.4'
C C 0.0181 0.0091 'International Tables Vol C Tables 4.2.6.8 and 6.1.1.4'
H H 0.0000 0.0000 'International Tables Vol C Tables 4.2.6.8 and 6.1.1.4'

loop_
_geom_angle_atom_site_label_1
_geom_angle_atom_site_label_2
_geom_angle_atom_site_label_3
_geom_angle
_geom_angle_site_symmetry_1
_geom_angle_site_symmetry_3
_geom_angle_publ_flag
O1 Rb1 C1 24.23(12) . . ?
O1 Rb1 C2 43.39(12) . . ?
O1 Rb1 C3 54.72(12) . . ?
O1 Rb1 C4 54.78(15) . . ?
O1 Rb1 C17 150.45(13) . 4_656 ?
O1 Rb1 C18 144.15(12) . 4_656 ?
O1 Rb1 C19 119.78(12) . 4_656 ?
O1 Rb1 C20 100.90(13) . 4_656 ?
O1 Rb1 C57 130.6(5) . . ?
O2 Rb1 O1 128.61(11) 4_656 . ?
O2 Rb1 C1 126.34(13) 4_656 . ?
O2 Rb1 C2 137.69(12) 4_656 . ?
O2 Rb1 C3 156.48(12) 4_656 . ?
O2 Rb1 C4 176.40(14) 4_656 . ?
O2 Rb1 C17 24.46(11) 4_656 4_656 ?
O2 Rb1 C18 43.63(11) 4_656 4_656 ?
O2 Rb1 C19 56.03(11) 4_656 4_656 ?
O2 Rb1 C20 55.96(12) 4_656 4_656 ?
O2 Rb1 C57 100.7(5) 4_656 . ?
O3 Rb1 O1 84.48(11) . . ?
O3 Rb1 O2 74.70(11) . 4_656 ?
O3 Rb1 C1 107.17(12) . . ?
O3 Rb1 C2 127.44(13) . . ?
O3 Rb1 C3 126.93(13) . . ?
O3 Rb1 C4 107.63(14) . . ?
O3 Rb1 C17 91.35(12) . 4_656 ?
O3 Rb1 C18 115.36(12) . 4_656 ?
O3 Rb1 C19 130.27(12) . 4_656 ?
O3 Rb1 C20 120.70(13) . 4_656 ?
O3 Rb1 C57 113.8(3) . . ?
C1 Rb1 C2 24.26(13) . . ?
C1 Rb1 C3 44.65(14) . . ?
C1 Rb1 C4 55.97(16) . . ?
C1 Rb1 C18 122.47(13) . 4_656 ?
C1 Rb1 C19 97.59(13) . 4_656 ?
C1 Rb1 C20 82.00(15) . 4_656 ?
C1 Rb1 C57 124.0(5) . . ?
C2 Rb1 C3 24.17(14) . . ?
C2 Rb1 C4 43.04(15) . . ?
C2 Rb1 C19 90.47(13) . 4_656 ?
C2 Rb1 C57 100.3(5) . . ?
C3 Rb1 C57 79.9(5) . . ?
C4 Rb1 C3 22.56(14) . . ?
C4 Rb1 C57 75.9(5) . . ?
C17 Rb1 C1 138.29(14) 4_656 . ?
C17 Rb1 C2 135.87(13) 4_656 . ?
C17 Rb1 C3 141.06(13) 4_656 . ?
C17 Rb1 C4 151.93(15) 4_656 . ?
C17 Rb1 C18 24.08(12) 4_656 4_656 ?
C17 Rb1 C19 45.41(12) 4_656 4_656 ?
C17 Rb1 C20 56.64(14) 4_656 4_656 ?
C17 Rb1 C57 77.6(5) 4_656 . ?
C18 Rb1 C2 113.07(13) 4_656 . ?
C18 Rb1 C3 117.47(13) 4_656 . ?
C18 Rb1 C4 133.15(15) 4_656 . ?
C18 Rb1 C19 24.88(12) 4_656 4_656 ?
C18 Rb1 C57 70.7(4) 4_656 . ?
C19 Rb1 C3 101.04(13) 4_656 . ?
C19 Rb1 C4 121.92(14) 4_656 . ?
C19 Rb1 C57 84.0(3) 4_656 . ?
C20 Rb1 C2 82.97(15) 4_656 . ?
C20 Rb1 C3 101.04(14) 4_656 . ?
C20 Rb1 C4 123.57(15) 4_656 . ?
C20 Rb1 C18 43.58(13) 4_656 4_656 ?
C20 Rb1 C19 22.74(13) 4_656 4_656 ?
C20 Rb1 C57 106.4(3) 4_656 . ?
O1 Rb2 O2 82.47(11) . . ?
O1 Rb2 O3 83.84(11) . . ?
O1 Rb2 O4 96.01(17) . . ?
O1 Rb2 C17 92.19(12) . . ?
O1 Rb2 C18 114.71(11) . . ?
O1 Rb2 C19 134.58(12) . . ?
O1 Rb2 C20 135.59(13) . . ?
O1 Rb2 C33 107.33(12) . . ?
O1 Rb2 C34 118.58(12) . . ?
O1 Rb2 C35 106.49(13) . . ?
O1 Rb2 C36 83.37(14) . . ?
O2 Rb2 O3 165.94(10) . . ?
O2 Rb2 O4 92.08(16) . . ?
O2 Rb2 C17 24.16(11) . . ?
O2 Rb2 C18 42.68(11) . . ?
O2 Rb2 C19 53.42(10) . . ?
O2 Rb2 C20 55.41(12) . . ?
O2 Rb2 C33 167.73(11) . . ?
O2 Rb2 C34 143.72(11) . . ?
O2 Rb2 C35 125.00(12) . . ?
O2 Rb2 C36 118.64(14) . . ?
O3 Rb2 O4 92.53(16) . . ?
O3 Rb2 C17 154.37(12) . . ?
O3 Rb2 C18 144.23(12) . . ?
O3 Rb2 C19 139.03(10) . . ?
O3 Rb2 C20 138.64(12) . . ?
O3 Rb2 C33 23.88(10) . . ?
O3 Rb2 C34 44.06(11) . . ?
O3 Rb2 C35 56.57(12) . . ?
O3 Rb2 C36 56.26(14) . . ?
O4 Rb2 C17 113.08(17) . . ?
O4 Rb2 C18 114.10(17) . . ?
O4 Rb2 C19 95.87(17) . . ?
O4 Rb2 C20 74.34(18) . . ?
O4 Rb2 C33 94.13(17) . . ?
O4 Rb2 C34 112.76(17) . . ?
O4 Rb2 C35 138.16(17) . . ?
O4 Rb2 C36 148.74(19) . . ?
C17 Rb2 C18 23.38(11) . . ?
C17 Rb2 C19 43.15(11) . . ?
C17 Rb2 C20 55.62(13) . . ?
C17 Rb2 C34 120.23(13) . . ?
C17 Rb2 C35 101.03(13) . . ?
C17 Rb2 C36 98.16(15) . . ?
C18 Rb2 C19 23.60(12) . . ?
C20 Rb2 C18 42.47(13) . . ?
C20 Rb2 C19 21.53(13) . . ?
C33 Rb2 C17 144.78(13) . . ?
C33 Rb2 C18 125.07(12) . . ?
C33 Rb2 C19 115.29(12) . . ?
C33 Rb2 C20 116.42(13) . . ?
C33 Rb2 C34 24.55(13) . . ?
C33 Rb2 C35 45.90(13) . . ?
C33 Rb2 C36 56.95(15) . . ?
C34 Rb2 C18 101.43(13) . . ?
C34 Rb2 C19 96.37(12) . . ?
C34 Rb2 C20 104.78(13) . . ?
C34 Rb2 C35 25.42(13) . . ?
C34 Rb2 C36 44.67(14) . . ?
C35 Rb2 C18 88.11(13) . . ?
C35 Rb2 C19 92.80(13) . . ?
C35 Rb2 C20 109.01(13) . . ?
C36 Rb2 C18 94.05(15) . . ?
C36 Rb2 C19 106.79(14) . . ?
C36 Rb2 C20 126.65(15) . . ?
C36 Rb2 C35 23.49(13) . . ?
O1 Rb3 O3 147.37(9) . 4_646 ?
O1 Rb3 C1 23.57(11) . . ?
O1 Rb3 C2 41.08(11) . . ?
O1 Rb3 C4 52.54(14) . . ?
O1 Rb3 C22 92.15(13) . . ?
O1 Rb3 C33 166.49(12) . 4_646 ?
O1 Rb3 C34 169.19(12) . 4_646 ?
O1 Rb3 C35 146.88(12) . 4_646 ?
O1 Rb3 C36 131.91(13) . 4_646 ?
O2 Rb3 O1 80.70(10) . . ?
O2 Rb3 O3 66.75(9) . 4_646 ?
O2 Rb3 O5 157.76(12) . . ?
O2 Rb3 C1 101.38(12) . . ?
O2 Rb3 C2 121.78(11) . . ?
O2 Rb3 C4 111.19(13) . . ?
O2 Rb3 C22 49.85(11) . . ?
O2 Rb3 C33 88.52(11) . 4_646 ?
O2 Rb3 C34 107.02(11) . 4_646 ?
O2 Rb3 C35 105.03(11) . 4_646 ?
O2 Rb3 C36 86.77(13) . 4_646 ?
O3 Rb3 C2 171.09(10) 4_646 . ?
O3 Rb3 C4 141.94(12) 4_646 . ?
O3 Rb3 C22 65.48(12) 4_646 . ?
O3 Rb3 C35 51.87(11) 4_646 4_646 ?
O3 Rb3 C36 51.37(12) 4_646 4_646 ?
O5 Rb3 O1 104.47(12) . . ?
O5 Rb3 O3 104.96(11) . 4_646 ?
O5 Rb3 C1 81.06(13) . . ?
O5 Rb3 C2 66.19(13) . . ?
O5 Rb3 C4 88.19(14) . . ?
O5 Rb3 C22 107.97(12) . . ?
O5 Rb3 C33 82.62(13) . 4_646 ?
O5 Rb3 C34 71.33(13) . 4_646 ?
O5 Rb3 C35 82.63(13) . 4_646 ?
O5 Rb3 C36 104.29(14) . 4_646 ?
C1 Rb3 O3 162.33(12) . 4_646 ?
C1 Rb3 C2 22.73(13) . . ?
C1 Rb3 C4 53.39(15) . . ?
C1 Rb3 C22 96.90(15) . . ?
C1 Rb3 C34 151.38(12) . 4_646 ?
C1 Rb3 C35 145.74(14) . 4_646 ?
C1 Rb3 C36 144.16(15) . 4_646 ?
C2 Rb3 C4 40.55(13) . . ?
C2 Rb3 C22 117.14(14) . . ?
C4 Rb3 C22 144.34(15) . . ?
C33 Rb3 O3 22.48(10) 4_646 4_646 ?
C33 Rb3 C1 158.22(13) 4_646 . ?
C33 Rb3 C2 148.61(12) 4_646 . ?
C33 Rb3 C4 140.28(14) 4_646 . ?
C33 Rb3 C22 74.60(14) 4_646 . ?
C33 Rb3 C34 24.29(12) 4_646 4_646 ?
C33 Rb3 C35 44.32(13) 4_646 4_646 ?
C33 Rb3 C36 54.75(14) 4_646 4_646 ?
C34 Rb3 O3 41.47(10) 4_646 4_646 ?
C34 Rb3 C2 130.70(12) 4_646 . ?
C34 Rb3 C4 116.81(15) 4_646 . ?
C34 Rb3 C22 98.62(14) 4_646 . ?
C34 Rb3 C35 24.69(12) 4_646 4_646 ?
C34 Rb3 C36 43.34(13) 4_646 4_646 ?
C35 Rb3 C2 123.55(13) 4_646 . ?
C35 Rb3 C4 96.27(14) 4_646 . ?
C35 Rb3 C22 116.79(14) 4_646 . ?
C35 Rb3 C36 22.45(13) 4_646 4_646 ?
C36 Rb3 C2 128.18(14) 4_646 . ?
C36 Rb3 C4 91.01(15) 4_646 . ?
C36 Rb3 C22 114.19(15) 4_646 . ?
Rb2 O1 Rb1 92.81(11) . . ?
Rb2 O1 Rb3 92.91(12) . . ?
Rb3 O1 Rb1 146.57(15) . . ?
C1 O1 Rb1 86.6(3) . . ?
C1 O1 Rb2 173.6(4) . . ?
C1 O1 Rb3 91.1(3) . . ?
Rb2 O2 Rb1 140.88(13) . 4_646 ?
Rb3 O2 Rb1 113.12(12) . 4_646 ?
Rb3 O2 Rb2 93.92(11) . . ?
C17 O2 Rb1 87.6(3) . 4_646 ?
C17 O2 Rb2 91.2(3) . . ?
C17 O2 Rb3 137.0(3) . . ?
Rb1 O3 Rb2 95.59(11) . . ?
Rb1 O3 Rb3 104.22(12) . 4_656 ?
Rb2 O3 Rb3 134.05(12) . 4_656 ?
C33 O3 Rb1 173.3(3) . . ?
C33 O3 Rb2 89.8(3) . . ?
C33 O3 Rb3 74.6(3) . 4_656 ?
C49 O4 Rb2 116.1(10) . . ?
C49 O4 C52 110.5(12) . . ?
C52 O4 Rb2 133.2(9) . . ?
C49A O4 Rb2 124.7(6) . . ?
C49A O4 C52A 108.4(8) . . ?
C52A O4 Rb2 126.9(7) . . ?
C53 O5 Rb3 121.9(4) . . ?
C53 O5 C56 109.4(5) . . ?
C56 O5 Rb3 125.7(4) . . ?
Rb1 C1 Rb3 124.14(17) . . ?
O1 C1 Rb1 69.2(3) . . ?
O1 C1 Rb3 65.4(3) . . ?
O1 C1 C2 124.0(5) . . ?
O1 C1 C5 117.0(5) . . ?
C2 C1 Rb1 86.8(3) . . ?
C2 C1 Rb3 92.8(4) . . ?
C2 C1 C5 119.0(5) . . ?
C5 C1 Rb1 117.1(3) . . ?
C5 C1 Rb3 111.5(3) . . ?
Rb1 C2 Rb3 108.49(14) . . ?
C1 C2 Rb1 69.0(3) . . ?
C1 C2 Rb3 64.5(3) . . ?
C1 C2 C3 127.8(5) . . ?
C3 C2 Rb1 82.3(3) . . ?
C3 C2 Rb3 86.4(3) . . ?
C2 C3 Rb1 73.5(3) . . ?
C2 C3 C11 115.4(5) . . ?
C4 C3 Rb1 77.0(4) . . ?
C4 C3 C2 126.9(6) . . ?
C4 C3 C11 117.7(6) . . ?
C11 C3 Rb1 125.4(4) . . ?
Rb1 C4 Rb3 106.07(18) . . ?
C3 C4 Rb1 80.5(4) . . ?
C3 C4 Rb3 86.0(4) . . ?
C6 C5 C1 123.1(5) . . ?
C10 C5 C1 120.1(5) . . ?
C10 C5 C6 116.8(6) . . ?
C7 C6 C5 121.0(6) . . ?
C6 C7 C8 120.7(7) . . ?
C9 C8 C7 118.4(7) . . ?
C8 C9 C10 120.9(7) . . ?
C9 C10 C5 122.2(7) . . ?
C12 C11 C3 120.5(5) . . ?
C16 C11 C3 122.5(6) . . ?
C16 C11 C12 117.1(6) . . ?
C13 C12 C11 121.4(7) . . ?
C14 C13 C12 120.3(7) . . ?
C13 C14 C15 119.6(7) . . ?
C14 C15 C16 120.3(7) . . ?
C15 C16 C11 121.3(7) . . ?
Rb1 C17 Rb2 119.30(17) 4_646 . ?
O2 C17 Rb1 68.0(3) . 4_646 ?
O2 C17 Rb2 64.6(3) . . ?
O2 C17 C18 124.7(5) . . ?
O2 C17 C21 116.8(4) . . ?
C18 C17 Rb1 87.3(3) . 4_646 ?
C18 C17 Rb2 90.1(3) . . ?
C18 C17 C21 118.4(5) . . ?
C21 C17 Rb1 114.1(3) . 4_646 ?
C21 C17 Rb2 120.0(3) . . ?
Rb1 C18 Rb2 105.87(14) 4_646 . ?
C17 C18 Rb1 68.7(3) . 4_646 ?
C17 C18 Rb2 66.5(3) . . ?
C17 C18 C19 127.1(5) . . ?
C19 C18 Rb1 79.1(3) . 4_646 ?
C19 C18 Rb2 84.6(3) . . ?
Rb1 C19 Rb2 101.51(12) 4_646 . ?
C18 C19 Rb1 76.0(3) . 4_646 ?
C18 C19 Rb2 71.9(3) . . ?
C18 C19 C27 116.1(5) . . ?
C20 C19 Rb1 76.1(3) . 4_646 ?
C20 C19 Rb2 70.1(3) . . ?
C20 C19 C18 126.3(5) . . ?
C20 C19 C27 117.6(5) . . ?
C27 C19 Rb1 122.0(3) . 4_646 ?
C27 C19 Rb2 136.5(3) . . ?
Rb1 C20 Rb2 107.49(15) 4_646 . ?
C19 C20 Rb1 81.2(4) . 4_646 ?
C19 C20 Rb2 88.4(4) . . ?
C22 C21 C17 118.0(5) . . ?
C26 C21 C17 122.8(5) . . ?
C26 C21 C22 119.1(5) . . ?
C21 C22 Rb3 97.0(3) . . ?
C21 C22 C23 120.2(6) . . ?
C23 C22 Rb3 124.2(4) . . ?
C24 C23 C22 119.4(7) . . ?
C25 C24 C23 119.7(6) . . ?
C24 C25 C26 121.5(7) . . ?
C25 C26 C21 120.1(6) . . ?
C28 C27 C19 121.2(5) . . ?
C32 C27 C19 121.1(5) . . ?
C32 C27 C28 117.7(5) . . ?
C27 C28 C29 121.0(6) . . ?
C30 C29 C28 120.2(6) . . ?
C31 C30 C29 119.7(6) . . ?
C30 C31 C32 120.6(6) . . ?
C27 C32 C31 120.8(6) . . ?
Rb2 C33 Rb3 127.40(16) . 4_656 ?
O3 C33 Rb2 66.4(3) . . ?
O3 C33 Rb3 82.9(3) . 4_656 ?
O3 C33 C34 124.0(5) . . ?
O3 C33 C37 116.3(4) . . ?
C34 C33 Rb2 82.6(3) . . ?
C34 C33 Rb3 80.8(3) . 4_656 ?
C34 C33 C37 119.7(4) . . ?
C37 C33 Rb2 125.4(3) . . ?
C37 C33 Rb3 106.0(3) . 4_656 ?
Rb2 C34 Rb3 120.94(14) . 4_656 ?
C33 C34 Rb2 72.8(3) . . ?
C33 C34 Rb3 74.9(3) . 4_656 ?
C33 C34 C35 126.8(4) . . ?
C35 C34 Rb2 78.4(3) . . ?
C35 C34 Rb3 83.5(3) . 4_656 ?
Rb2 C35 Rb3 115.78(15) . 4_656 ?
C34 C35 Rb2 76.2(3) . . ?
C34 C35 Rb3 71.8(3) . 4_656 ?
C34 C35 C43 115.7(4) . . ?
C36 C35 Rb2 77.8(4) . . ?
C36 C35 Rb3 79.3(4) . 4_656 ?
C36 C35 C34 126.8(5) . . ?
C36 C35 C43 117.5(5) . . ?
C43 C35 Rb2 119.3(4) . . ?
C43 C35 Rb3 124.6(4) . 4_656 ?
Rb2 C36 Rb3 115.76(17) . 4_656 ?
C35 C36 Rb2 78.7(4) . . ?
C35 C36 Rb3 78.3(4) . 4_656 ?
C38 C37 C33 118.6(5) . . ?
C38 C37 C42 117.2(5) . . ?
C42 C37 C33 124.0(5) . . ?
C39 C38 C37 121.3(6) . . ?
C40 C39 C38 120.6(6) . . ?
C41 C40 C39 119.1(6) . . ?
C40 C41 C42 120.9(6) . . ?
C41 C42 C37 120.9(5) . . ?
C44 C43 C35 120.2(6) . . ?
C48 C43 C35 121.6(5) . . ?
C48 C43 C44 118.2(6) . . ?
C43 C44 C45 119.0(7) . . ?
C46 C45 C44 121.3(7) . . ?
C47 C46 C45 118.6(6) . . ?
C46 C47 C48 121.4(6) . . ?
C43 C48 C47 121.4(6) . . ?
O4 C49 C50 101.6(14) . . ?
C49 C50 C51 89.9(19) . . ?
C52 C51 C50 102.2(13) . . ?
O4 C52 C51 97.9(14) . . ?
O5 C53 C54 107.4(6) . . ?
C55 C54 C53 102.4(6) . . ?
C56 C55 C54 102.6(7) . . ?
O5 C56 C55 105.9(6) . . ?
C52A C51A C50A 104.8(10) . . ?
C49A C50A C51A 106.0(10) . . ?
O4 C49A C50A 106.8(9) . . ?
O4 C52A C51A 108.4(9) . . ?
C57 O6 Rb1 77.7(11) . . ?
C57 O6 C60 104.6(11) . . ?
C60 O6 Rb1 165.7(18) . . ?
C60 O7 C58 106.7(11) . . ?
O6 C57 Rb1 78.1(11) . . ?
O6 C57 C58 105.4(9) . . ?
C58 C57 Rb1 168(2) . . ?
O7 C58 C57 107.5(10) . . ?
O7 C60 O6 108.5(11) . . ?

loop_
_geom_bond_atom_site_label_1
_geom_bond_atom_site_label_2
_geom_bond_distance
_geom_bond_site_symmetry_2
_geom_bond_publ_flag
Rb1 O1 2.943(4) . ?
Rb1 O2 2.906(4) 4_656 ?
Rb1 O3 2.685(3) . ?
Rb1 C1 3.143(5) . ?
Rb1 C2 3.362(5) . ?
Rb1 C3 3.473(6) . ?
Rb1 C4 3.431(7) . ?
Rb1 C17 3.131(5) 4_656 ?
Rb1 C18 3.358(6) 4_656 ?
Rb1 C19 3.398(5) 4_656 ?
Rb1 C20 3.338(6) 4_656 ?
Rb1 C57 3.476(16) . ?
Rb2 O1 2.770(4) . ?
Rb2 O2 2.865(4) . ?
Rb2 O3 2.899(4) . ?
Rb2 O4 2.982(6) . ?
Rb2 C17 3.170(5) . ?
Rb2 C18 3.456(5) . ?
Rb2 C19 3.621(5) . ?
Rb2 C20 3.405(6) . ?
Rb2 C33 3.164(5) . ?
Rb2 C34 3.285(5) . ?
Rb2 C35 3.313(5) . ?
Rb2 C36 3.302(7) . ?
Rb3 O1 2.938(4) . ?
Rb3 O2 2.797(3) . ?
Rb3 O3 3.324(4) 4_646 ?
Rb3 O5 2.890(4) . ?
Rb3 C1 3.231(6) . ?
Rb3 C2 3.576(6) . ?
Rb3 C4 3.616(7) . ?
Rb3 C22 3.673(6) . ?
Rb3 C33 3.230(5) 4_646 ?
Rb3 C34 3.303(5) 4_646 ?
Rb3 C35 3.453(6) 4_646 ?
Rb3 C36 3.465(7) 4_646 ?
O1 C1 1.292(6) . ?
O2 Rb1 2.905(4) 4_646 ?
O2 C17 1.298(6) . ?
O3 Rb3 3.324(4) 4_656 ?
O3 C33 1.281(6) . ?
O4 C49 1.426(9) . ?
O4 C52 1.442(10) . ?
O4 C49A 1.433(8) . ?
O4 C52A 1.445(9) . ?
O5 C53 1.406(8) . ?
O5 C56 1.418(8) . ?
C1 C2 1.384(7) . ?
C1 C5 1.495(8) . ?
C2 C3 1.435(8) . ?
C3 C4 1.351(8) . ?
C3 C11 1.511(8) . ?
C5 C6 1.407(8) . ?
C5 C10 1.383(8) . ?
C6 C7 1.368(9) . ?
C7 C8 1.403(11) . ?
C8 C9 1.363(11) . ?
C9 C10 1.373(10) . ?
C11 C12 1.398(9) . ?
C11 C16 1.395(9) . ?
C12 C13 1.396(9) . ?
C13 C14 1.371(10) . ?
C14 C15 1.380(11) . ?
C15 C16 1.394(9) . ?
C17 Rb1 3.131(5) 4_646 ?
C17 C18 1.372(6) . ?
C17 C21 1.506(7) . ?
C18 Rb1 3.358(6) 4_646 ?
C18 C19 1.456(7) . ?
C19 Rb1 3.398(5) 4_646 ?
C19 C20 1.329(8) . ?
C19 C27 1.501(7) . ?
C20 Rb1 3.338(6) 4_646 ?
C21 C22 1.393(8) . ?
C21 C26 1.384(8) . ?
C22 C23 1.400(8) . ?
C23 C24 1.398(11) . ?
C24 C25 1.354(11) . ?
C25 C26 1.383(9) . ?
C27 C28 1.393(8) . ?
C27 C32 1.372(8) . ?
C28 C29 1.396(8) . ?
C29 C30 1.363(10) . ?
C30 C31 1.361(10) . ?
C31 C32 1.403(8) . ?
C33 Rb3 3.229(5) 4_656 ?
C33 C34 1.376(7) . ?
C33 C37 1.491(7) . ?
C34 Rb3 3.303(5) 4_656 ?
C34 C35 1.452(7) . ?
C35 Rb3 3.453(6) 4_656 ?
C35 C36 1.347(7) . ?
C35 C43 1.490(8) . ?
C36 Rb3 3.465(7) 4_656 ?
C37 C38 1.390(8) . ?
C37 C42 1.405(7) . ?
C38 C39 1.389(8) . ?
C39 C40 1.379(9) . ?
C40 C41 1.375(9) . ?
C41 C42 1.385(8) . ?
C43 C44 1.407(9) . ?
C43 C48 1.385(8) . ?
C44 C45 1.416(10) . ?
C45 C46 1.387(10) . ?
C46 C47 1.364(9) . ?
C47 C48 1.386(8) . ?
C49 C50 1.526(10) . ?
C50 C51 1.534(10) . ?
C51 C52 1.521(10) . ?
C53 C54 1.501(10) . ?
C54 C55 1.495(11) . ?
C55 C56 1.494(10) . ?
C51A C50A 1.525(9) . ?
C51A C52A 1.506(9) . ?
C50A C49A 1.509(9) . ?
O6 C57 1.462(10) . ?
O6 C60 1.483(10) . ?
O7 C58 1.456(9) . ?
O7 C60 1.455(10) . ?
C57 C58 1.515(9) . ?

loop_
_geom_torsion_atom_site_label_1
_geom_torsion_atom_site_label_2
_geom_torsion_atom_site_label_3
_geom_torsion_atom_site_label_4
_geom_torsion
_geom_torsion_site_symmetry_1
_geom_torsion_site_symmetry_2
_geom_torsion_site_symmetry_3
_geom_torsion_site_symmetry_4
_geom_torsion_publ_flag
Rb1 O1 C1 Rb3 -146.63(15) . . . . ?
Rb1 O1 C1 C2 -70.8(6) . . . . ?
Rb1 O1 C1 C5 110.7(4) . . . . ?
Rb1 O2 C17 Rb2 -140.88(13) 4_646 . . . ?
Rb1 O2 C17 C18 -69.9(5) 4_646 . . . ?
Rb1 O2 C17 C21 106.8(4) 4_646 . . . ?
Rb1 C1 C2 Rb3 -124.06(17) . . . . ?
Rb1 C1 C2 C3 -61.3(6) . . . . ?
Rb1 C1 C5 C6 -82.5(6) . . . . ?
Rb1 C1 C5 C10 96.5(6) . . . . ?
Rb1 C2 C3 C4 -58.9(7) . . . . ?
Rb1 C2 C3 C11 121.9(5) . . . . ?
Rb1 C3 C4 Rb3 -107.05(13) . . . . ?
Rb1 C3 C11 C12 48.1(7) . . . . ?
Rb1 C3 C11 C16 -132.0(5) . . . . ?
Rb1 C17 C18 Rb2 -119.33(16) 4_646 . . . ?
Rb1 C17 C18 C19 -56.6(6) 4_646 . . . ?
Rb1 C17 C21 C22 41.0(6) 4_646 . . . ?
Rb1 C17 C21 C26 -137.8(5) 4_646 . . . ?
Rb1 C18 C19 Rb2 -107.34(11) 4_646 . . . ?
Rb1 C18 C19 C20 -60.6(6) 4_646 . . . ?
Rb1 C18 C19 C27 119.0(4) 4_646 . . . ?
Rb1 C19 C20 Rb2 -107.97(12) 4_646 . . . ?
Rb1 C19 C27 C28 51.2(7) 4_646 . . . ?
Rb1 C19 C27 C32 -128.0(5) 4_646 . . . ?
Rb1 O6 C57 C58 168(2) . . . . ?
Rb1 O6 C60 O7 123(4) . . . . ?
Rb1 C57 C58 O7 124(5) . . . . ?
Rb2 O2 C17 Rb1 140.88(13) . . . 4_646 ?
Rb2 O2 C17 C18 71.0(5) . . . . ?
Rb2 O2 C17 C21 -112.3(4) . . . . ?
Rb2 O3 C33 Rb3 136.25(11) . . . 4_656 ?
Rb2 O3 C33 C34 62.4(5) . . . . ?
Rb2 O3 C33 C37 -119.3(4) . . . . ?
Rb2 O4 C49 C50 -152.8(16) . . . . ?
Rb2 O4 C52 C51 -168.5(14) . . . . ?
Rb2 O4 C49A C50A -156.2(10) . . . . ?
Rb2 O4 C52A C51A 161.1(11) . . . . ?
Rb2 C17 C18 Rb1 119.33(16) . . . 4_646 ?
Rb2 C17 C18 C19 62.7(6) . . . . ?
Rb2 C17 C21 C22 -110.2(5) . . . . ?
Rb2 C17 C21 C26 71.0(6) . . . . ?
Rb2 C18 C19 Rb1 107.34(11) . . . 4_646 ?
Rb2 C18 C19 C20 46.7(6) . . . . ?
Rb2 C18 C19 C27 -133.6(4) . . . . ?
Rb2 C19 C20 Rb1 107.97(12) . . . 4_646 ?
Rb2 C19 C27 C28 -128.9(5) . . . . ?
Rb2 C19 C27 C32 51.9(8) . . . . ?
Rb2 C33 C34 Rb3 129.88(12) . . . 4_656 ?
Rb2 C33 C34 C35 60.3(5) . . . . ?
Rb2 C33 C37 C38 -58.1(6) . . . . ?
Rb2 C33 C37 C42 126.4(5) . . . . ?
Rb2 C34 C35 Rb3 123.49(11) . . . 4_656 ?
Rb2 C34 C35 C36 62.9(6) . . . . ?
Rb2 C34 C35 C43 -116.1(5) . . . . ?
Rb2 C35 C36 Rb3 119.60(12) . . . 4_656 ?
Rb2 C35 C43 C44 143.1(5) . . . . ?
Rb2 C35 C43 C48 -36.0(6) . . . . ?
Rb3 O1 C1 Rb1 146.63(15) . . . . ?
Rb3 O1 C1 C2 75.9(6) . . . . ?
Rb3 O1 C1 C5 -102.7(4) . . . . ?
Rb3 O2 C17 Rb1 -122.1(4) . . . 4_646 ?
Rb3 O2 C17 Rb2 97.1(4) . . . . ?
Rb3 O2 C17 C18 168.0(4) . . . . ?
Rb3 O2 C17 C21 -15.3(7) . . . . ?
Rb3 O3 C33 Rb2 -136.25(11) 4_656 . . . ?
Rb3 O3 C33 C34 -73.9(5) 4_656 . . . ?
Rb3 O3 C33 C37 104.4(4) 4_656 . . . ?
Rb3 O5 C53 C54 156.3(5) . . . . ?
Rb3 O5 C56 C55 -177.5(5) . . . . ?
Rb3 C1 C2 Rb1 124.06(17) . . . . ?
Rb3 C1 C2 C3 62.8(6) . . . . ?
Rb3 C1 C5 C6 125.8(5) . . . . ?
Rb3 C1 C5 C10 -55.1(7) . . . . ?
Rb3 C2 C3 Rb1 109.22(11) . . . . ?
Rb3 C2 C3 C4 50.3(7) . . . . ?
Rb3 C2 C3 C11 -128.9(4) . . . . ?
Rb3 C22 C23 C24 124.2(6) . . . . ?
Rb3 C33 C34 Rb2 -129.88(12) 4_656 . . . ?
Rb3 C33 C34 C35 -69.5(5) 4_656 . . . ?
Rb3 C33 C37 C38 110.5(5) 4_656 . . . ?
Rb3 C33 C37 C42 -65.0(6) 4_656 . . . ?
Rb3 C34 C35 Rb2 -123.49(11) 4_656 . . . ?
Rb3 C34 C35 C36 -60.6(6) 4_656 . . . ?
Rb3 C34 C35 C43 120.4(4) 4_656 . . . ?
Rb3 C35 C36 Rb2 -119.60(12) 4_656 . . . ?
Rb3 C35 C43 C44 -43.8(7) 4_656 . . . ?
Rb3 C35 C43 C48 137.0(4) 4_656 . . . ?
O1 C1 C2 Rb1 62.1(5) . . . . ?
O1 C1 C2 Rb3 -61.9(5) . . . . ?
O1 C1 C2 C3 0.8(10) . . . . ?
O1 C1 C5 C6 -161.7(6) . . . . ?
O1 C1 C5 C10 17.3(8) . . . . ?
O2 C17 C18 Rb1 60.7(5) . . . 4_646 ?
O2 C17 C18 Rb2 -58.7(5) . . . . ?
O2 C17 C18 C19 4.0(9) . . . . ?
O2 C17 C21 C22 -35.4(7) . . . . ?
O2 C17 C21 C26 145.8(5) . . . . ?
O3 C33 C34 Rb2 -54.9(5) . . . . ?
O3 C33 C34 Rb3 75.0(5) . . . 4_656 ?
O3 C33 C34 C35 5.4(9) . . . . ?
O3 C33 C37 C38 20.5(7) . . . . ?
O3 C33 C37 C42 -155.0(5) . . . . ?
O4 C49 C50 C51 -53(2) . . . . ?
O5 C53 C54 C55 24.8(10) . . . . ?
C1 C2 C3 Rb1 55.7(6) . . . . ?
C1 C2 C3 C4 -3.2(11) . . . . ?
C1 C2 C3 C11 177.6(6) . . . . ?
C1 C5 C6 C7 -179.1(6) . . . . ?
C1 C5 C10 C9 -179.9(7) . . . . ?
C2 C1 C5 C6 19.7(9) . . . . ?
C2 C1 C5 C10 -161.3(6) . . . . ?
C2 C3 C4 Rb1 57.5(6) . . . . ?
C2 C3 C4 Rb3 -49.6(6) . . . . ?
C2 C3 C11 C12 -39.2(8) . . . . ?
C2 C3 C11 C16 140.7(6) . . . . ?
C3 C11 C12 C13 178.6(6) . . . . ?
C3 C11 C16 C15 -178.1(6) . . . . ?
C4 C3 C11 C12 141.6(6) . . . . ?
C4 C3 C11 C16 -38.5(9) . . . . ?
C5 C1 C2 Rb1 -119.4(5) . . . . ?
C5 C1 C2 Rb3 116.5(5) . . . . ?
C5 C1 C2 C3 179.3(6) . . . . ?
C5 C6 C7 C8 -1.5(11) . . . . ?
C6 C5 C10 C9 -0.8(11) . . . . ?
C6 C7 C8 C9 0.0(13) . . . . ?
C7 C8 C9 C10 1.0(15) . . . . ?
C8 C9 C10 C5 -0.6(14) . . . . ?
C10 C5 C6 C7 1.8(10) . . . . ?
C11 C3 C4 Rb1 -123.4(5) . . . . ?
C11 C3 C4 Rb3 129.6(5) . . . . ?
C11 C12 C13 C14 -0.2(10) . . . . ?
C12 C11 C16 C15 1.8(9) . . . . ?
C12 C13 C14 C15 1.1(11) . . . . ?
C13 C14 C15 C16 -0.5(11) . . . . ?
C14 C15 C16 C11 -0.9(10) . . . . ?
C16 C11 C12 C13 -1.2(9) . . . . ?
C17 C18 C19 Rb1 52.4(5) . . . 4_646 ?
C17 C18 C19 Rb2 -54.9(5) . . . . ?
C17 C18 C19 C20 -8.2(10) . . . . ?
C17 C18 C19 C27 171.4(5) . . . . ?
C17 C21 C22 Rb3 46.0(5) . . . . ?
C17 C21 C22 C23 -177.4(5) . . . . ?
C17 C21 C26 C25 176.7(6) . . . . ?
C18 C17 C21 C22 141.5(5) . . . . ?
C18 C17 C21 C26 -37.3(8) . . . . ?
C18 C19 C20 Rb1 60.6(6) . . . 4_646 ?
C18 C19 C20 Rb2 -47.4(6) . . . . ?
C18 C19 C27 C28 -38.1(8) . . . . ?
C18 C19 C27 C32 142.7(6) . . . . ?
C19 C27 C28 C29 -178.6(6) . . . . ?
C19 C27 C32 C31 178.7(7) . . . . ?
C20 C19 C27 C28 141.5(6) . . . . ?
C20 C19 C27 C32 -37.6(8) . . . . ?
C21 C17 C18 Rb1 -116.0(5) . . . 4_646 ?
C21 C17 C18 Rb2 124.7(5) . . . . ?
C21 C17 C18 C19 -172.7(5) . . . . ?
C21 C22 C23 C24 -0.2(10) . . . . ?
C22 C21 C26 C25 -2.1(9) . . . . ?
C22 C23 C24 C25 -0.3(11) . . . . ?
C23 C24 C25 C26 -0.4(12) . . . . ?
C24 C25 C26 C21 1.6(11) . . . . ?
C26 C21 C22 Rb3 -135.2(5) . . . . ?
C26 C21 C22 C23 1.4(9) . . . . ?
C27 C19 C20 Rb1 -119.1(5) . . . 4_646 ?
C27 C19 C20 Rb2 133.0(4) . . . . ?
C27 C28 C29 C30 -0.2(10) . . . . ?
C28 C27 C32 C31 -0.5(10) . . . . ?
C28 C29 C30 C31 -0.3(12) . . . . ?
C29 C30 C31 C32 0.5(13) . . . . ?
C30 C31 C32 C27 -0.1(13) . . . . ?
C32 C27 C28 C29 0.6(9) . . . . ?
C33 C34 C35 Rb2 -57.9(5) . . . . ?
C33 C34 C35 Rb3 65.6(5) . . . 4_656 ?
C33 C34 C35 C36 4.9(10) . . . . ?
C33 C34 C35 C43 -174.1(5) . . . . ?
C33 C37 C38 C39 -177.6(6) . . . . ?
C33 C37 C42 C41 177.0(6) . . . . ?
C34 C33 C37 C38 -161.1(5) . . . . ?
C34 C33 C37 C42 23.4(8) . . . . ?
C34 C35 C36 Rb2 -62.2(6) . . . . ?
C34 C35 C36 Rb3 57.4(6) . . . 4_656 ?
C34 C35 C43 C44 -128.8(6) . . . . ?
C34 C35 C43 C48 52.1(7) . . . . ?
C35 C43 C44 C45 179.3(6) . . . . ?
C35 C43 C48 C47 178.5(5) . . . . ?
C36 C35 C43 C44 52.1(8) . . . . ?
C36 C35 C43 C48 -127.0(6) . . . . ?
C37 C33 C34 Rb2 126.8(5) . . . . ?
C37 C33 C34 Rb3 -103.3(4) . . . 4_656 ?
C37 C33 C34 C35 -172.8(5) . . . . ?
C37 C38 C39 C40 0.9(12) . . . . ?
C38 C37 C42 C41 1.4(9) . . . . ?
C38 C39 C40 C41 0.4(12) . . . . ?
C39 C40 C41 C42 -0.7(11) . . . . ?
C40 C41 C42 C37 -0.2(10) . . . . ?
C42 C37 C38 C39 -1.8(10) . . . . ?
C43 C35 C36 Rb2 116.8(5) . . . . ?
C43 C35 C36 Rb3 -123.6(5) . . . 4_656 ?
C43 C44 C45 C46 2.6(12) . . . . ?
C44 C43 C48 C47 -0.6(9) . . . . ?
C44 C45 C46 C47 -1.6(12) . . . . ?
C45 C46 C47 C48 -0.6(10) . . . . ?
C46 C47 C48 C43 1.7(9) . . . . ?
C48 C43 C44 C45 -1.5(10) . . . . ?
C49 O4 C52 C51 5(3) . . . . ?
C49 C50 C51 C52 58(3) . . . . ?
C50 C51 C52 O4 -41(3) . . . . ?
C52 O4 C49 C50 32(3) . . . . ?
C53 O5 C56 C55 -17.1(9) . . . . ?
C53 C54 C55 C56 -33.8(10) . . . . ?
C54 C55 C56 O5 32.1(10) . . . . ?
C56 O5 C53 C54 -5.0(9) . . . . ?
C51A C50A C49A O4 -20(2) . . . . ?
C50A C51A C52A O4 7(2) . . . . ?
C49A O4 C52A C51A -19.8(19) . . . . ?
C52A O4 C49A C50A 24.6(18) . . . . ?
C52A C51A C50A C49A 8(2) . . . . ?
O6 C57 C58 O7 19(3) . . . . ?
C57 O6 C60 O7 26(3) . . . . ?
C58 O7 C60 O6 -14(3) . . . . ?
C60 O6 C57 Rb1 165.5(19) . . . . ?
C60 O6 C57 C58 -27(3) . . . . ?
C60 O7 C58 C57 -3(4) . . . . ?
